data_4308100
loop_
_publ_author_name
'Arne Roth'
'Eike T. Spielberg'
'Winfried Plass'

_publ_section_title
;
Kit for Unsymmetric Dinucleating Double-Schiff-Base Ligands: Facile
Access to a Versatile New Ligand System and Its First Heterobimetallic
Copper-Zinc Complex
;
_journal_name_full 'Inorganic Chemistry'
_journal_page_first 4362
_journal_page_last 4364
_journal_paper_doi 10.1021/ic070088i
_journal_volume 46
_journal_year 2007
_chemical_formula_sum 'C28 H33 Cl Cu N8 O8 S Zn'
_chemical_formula_weight 806.04
_chemical_name_systematic
; 
 ? 
;
_space_group_IT_number 14
_symmetry_cell_setting monoclinic
_symmetry_space_group_name_Hall '-P 2yn'
_symmetry_space_group_name_H-M 'P 1 21/n 1'
_atom_sites_solution_hydrogens geom
_atom_sites_solution_primary direct
_atom_sites_solution_secondary difmap
_audit_creation_method SHELXL-97
_cell_angle_alpha 90.00
_cell_angle_beta 93.042(2)
_cell_angle_gamma 90.00
_cell_formula_units_Z 4
_cell_length_a 13.1711(3)
_cell_length_b 14.7432(7)
_cell_length_c 17.2400(7)
_cell_measurement_temperature 183(2)
_cell_volume 3343.0(2)
_computing_cell_refinement DENZO
_computing_data_collection COLLECT
_computing_data_reduction DENZO
_computing_molecular_graphics SHELXTL/PC
_computing_publication_material SHELXL-97
_computing_structure_refinement 'SHELXL-97 (Sheldrick, 1997)'
_computing_structure_solution 'SHELXS-97 (Sheldrick, 1990)'
_diffrn_ambient_temperature 183(2)
_diffrn_measured_fraction_theta_full 0.995
_diffrn_measured_fraction_theta_max 0.995
_diffrn_measurement_device_type KappaCCD
_diffrn_measurement_method 'phi- + omega-scan'
_diffrn_radiation_monochromator graphite
_diffrn_radiation_source 'fine-focus sealed tube'
_diffrn_radiation_type MoK\a
_diffrn_radiation_wavelength 0.71073
_diffrn_reflns_av_R_equivalents 0.0519
_diffrn_reflns_av_sigmaI/netI 0.0578
_diffrn_reflns_limit_h_max 17
_diffrn_reflns_limit_h_min -16
_diffrn_reflns_limit_k_max 19
_diffrn_reflns_limit_k_min -15
_diffrn_reflns_limit_l_max 22
_diffrn_reflns_limit_l_min -21
_diffrn_reflns_number 23395
_diffrn_reflns_theta_full 27.48
_diffrn_reflns_theta_max 27.48
_diffrn_reflns_theta_min 1.90
_exptl_absorpt_coefficient_mu 1.557
_exptl_absorpt_correction_type none
_exptl_crystal_colour brown
_exptl_crystal_density_diffrn 1.602
_exptl_crystal_density_method 'not measured'
_exptl_crystal_description green-prism
_exptl_crystal_F_000 1652
_exptl_crystal_size_max 0.05
_exptl_crystal_size_mid 0.05
_exptl_crystal_size_min 0.04
_refine_diff_density_max 0.780
_refine_diff_density_min -1.139
_refine_diff_density_rms 0.107
_refine_ls_extinction_method none
_refine_ls_goodness_of_fit_ref 1.045
_refine_ls_hydrogen_treatment mixed
_refine_ls_matrix_type full
_refine_ls_number_parameters 444
_refine_ls_number_reflns 7625
_refine_ls_number_restraints 0
_refine_ls_restrained_S_all 1.045
_refine_ls_R_factor_all 0.0874
_refine_ls_R_factor_gt 0.0549
_refine_ls_shift/su_max 0.001
_refine_ls_shift/su_mean 0.000
_refine_ls_structure_factor_coef Fsqd
_refine_ls_weighting_details 'calc w=1/[\s^2^(Fo^2^)+(0.0599P)^2^+8.5056P] where P=(Fo^2^+2Fc^2^)/3'
_refine_ls_weighting_scheme calc
_refine_ls_wR_factor_gt 0.1316
_refine_ls_wR_factor_ref 0.1452
_reflns_number_gt 5499
_reflns_number_total 7625
_reflns_threshold_expression >2sigma(I)
_cod_data_source_file ic070088i-file008.cif
_cod_data_source_block fo2900
_cod_depositor_comments
;
The following automatic conversions were performed:
'_exptl_absorpt_correction_type' value 'NONE' changed to 'none' according
to '/home/saulius/struct/CIF-dictionaries/cif_core.dic' dictionary named
'cif_core.dic' version 2.4.1 from 2010-06-29.

Automatic conversion script
Id: cif_fix_enum 1527 2010-12-29 10:47:43Z saulius 
;
_cod_database_code 4308100

loop_
_symmetry_equiv_pos_as_xyz
'x, y, z'
'-x+1/2, y+1/2, -z+1/2'
'-x, -y, -z'
'x-1/2, -y-1/2, z-1/2'

loop_
_atom_site_label
_atom_site_type_symbol
_atom_site_fract_x
_atom_site_fract_y
_atom_site_fract_z
_atom_site_U_iso_or_equiv
_atom_site_adp_type
_atom_site_occupancy
_atom_site_symmetry_multiplicity
_atom_site_calc_flag
_atom_site_refinement_flags
_atom_site_disorder_assembly
_atom_site_disorder_group
Cu Cu 0.22140(3) 0.35024(3) 0.87549(3) 0.02439(14) Uani 1 1 d . . .
Zn Zn 0.07773(3) 0.28413(3) 0.72919(3) 0.02613(14) Uani 1 1 d . . .
S S 0.20743(8) 0.44902(8) 0.97396(6) 0.0292(2) Uani 1 1 d . . .
O1 O 0.23417(19) 0.2872(2) 0.77567(16) 0.0265(6) Uani 1 1 d . . .
O2 O 0.0774(2) 0.3340(2) 0.84330(17) 0.0297(7) Uani 1 1 d . . .
O3 O -0.0870(2) 0.3519(3) 0.8209(2) 0.0434(8) Uani 1 1 d . . .
N1 N 0.1354(3) 0.2046(2) 0.6417(2) 0.0291(8) Uani 1 1 d . . .
N2 N -0.0611(3) 0.2821(3) 0.6478(2) 0.0316(8) Uani 1 1 d . . .
N3 N 0.0014(3) 0.1634(3) 0.7649(2) 0.0349(9) Uani 1 1 d . . .
N4 N 0.0762(3) 0.4148(2) 0.6791(2) 0.0301(8) Uani 1 1 d . . .
N5 N 0.3667(2) 0.3721(2) 0.88763(18) 0.0232(7) Uani 1 1 d . . .
N6 N 0.4072(2) 0.4291(2) 0.94553(19) 0.0260(7) Uani 1 1 d . . .
N7 N 0.3713(3) 0.5176(3) 1.0478(2) 0.0290(8) Uani 1 1 d . . .
H1N7 H 0.327(3) 0.556(3) 1.071(3) 0.027(12) Uiso 1 1 d . . .
H2N7 H 0.426(4) 0.531(3) 1.048(2) 0.019(12) Uiso 1 1 d . . .
C1 C 0.3181(3) 0.2516(3) 0.7481(2) 0.0242(8) Uani 1 1 d . . .
C2 C 0.4160(3) 0.2706(3) 0.7840(2) 0.0273(9) Uani 1 1 d . . .
C3 C 0.5018(3) 0.2266(3) 0.7577(3) 0.0333(10) Uani 1 1 d . . .
H4A H 0.5664 0.2409 0.7818 0.040 Uiso 1 1 calc R . .
C4 C 0.4973(3) 0.1636(3) 0.6984(3) 0.0363(11) Uani 1 1 d . . .
C5 C 0.5906(4) 0.1120(4) 0.6763(3) 0.0532(15) Uani 1 1 d . . .
H24A H 0.6432 0.1161 0.7186 0.080 Uiso 1 1 calc R . .
H24B H 0.6164 0.1383 0.6289 0.080 Uiso 1 1 calc R . .
H24C H 0.5728 0.0483 0.6670 0.080 Uiso 1 1 calc R . .
C6 C 0.4036(3) 0.1501(3) 0.6605(3) 0.0332(10) Uani 1 1 d . . .
H6A H 0.3993 0.1099 0.6173 0.040 Uiso 1 1 calc R . .
C7 C 0.3142(3) 0.1930(3) 0.6827(2) 0.0290(9) Uani 1 1 d . . .
C8 C 0.2247(3) 0.1743(3) 0.6333(3) 0.0311(10) Uani 1 1 d . . .
H9A H 0.2332 0.1355 0.5901 0.037 Uiso 1 1 calc R . .
C9 C 0.0550(3) 0.1766(3) 0.5833(3) 0.0360(10) Uani 1 1 d . . .
H10A H 0.0212 0.1209 0.6009 0.043 Uiso 1 1 calc R . .
H10B H 0.0854 0.1636 0.5332 0.043 Uiso 1 1 calc R . .
C10 C -0.0221(3) 0.2523(3) 0.5729(3) 0.0361(10) Uani 1 1 d . . .
H11A H 0.0099 0.3046 0.5477 0.043 Uiso 1 1 calc R . .
H11B H -0.0796 0.2313 0.5383 0.043 Uiso 1 1 calc R . .
C11 C -0.1363(3) 0.2179(3) 0.6779(3) 0.0373(11) Uani 1 1 d . . .
H12A H -0.1769 0.1911 0.6336 0.045 Uiso 1 1 calc R . .
H12B H -0.1834 0.2515 0.7103 0.045 Uiso 1 1 calc R . .
C12 C -0.0866(3) 0.1424(3) 0.7256(3) 0.0351(10) Uani 1 1 d . . .
C13 C -0.1290(4) 0.0572(4) 0.7291(3) 0.0450(12) Uani 1 1 d . . .
H14A H -0.1916 0.0443 0.7014 0.054 Uiso 1 1 calc R . .
C14 C -0.0795(5) -0.0095(4) 0.7732(4) 0.0598(16) Uani 1 1 d . . .
H15A H -0.1075 -0.0687 0.7757 0.072 Uiso 1 1 calc R . .
C15 C 0.0118(5) 0.0113(4) 0.8140(4) 0.0582(15) Uani 1 1 d . . .
H16A H 0.0476 -0.0332 0.8444 0.070 Uiso 1 1 calc R . .
C16 C 0.0483(4) 0.0986(4) 0.8086(3) 0.0478(13) Uani 1 1 d . . .
H17A H 0.1096 0.1137 0.8371 0.057 Uiso 1 1 calc R . .
C17 C -0.0979(3) 0.3759(3) 0.6408(3) 0.0357(10) Uani 1 1 d . . .
H18A H -0.1404 0.3903 0.6848 0.043 Uiso 1 1 calc R . .
H18B H -0.1405 0.3828 0.5920 0.043 Uiso 1 1 calc R . .
C18 C -0.0097(3) 0.4404(3) 0.6404(3) 0.0334(10) Uani 1 1 d . . .
C19 C -0.0171(4) 0.5222(4) 0.6020(3) 0.0450(12) Uani 1 1 d . . .
H20A H -0.0786 0.5395 0.5747 0.054 Uiso 1 1 calc R . .
C20 C 0.0673(5) 0.5791(4) 0.6040(3) 0.0524(14) Uani 1 1 d . . .
H21A H 0.0640 0.6357 0.5777 0.063 Uiso 1 1 calc R . .
C21 C 0.1550(4) 0.5531(4) 0.6440(3) 0.0453(12) Uani 1 1 d . . .
H22A H 0.2133 0.5911 0.6462 0.054 Uiso 1 1 calc R . .
C22 C 0.1565(3) 0.4707(3) 0.6809(3) 0.0366(11) Uani 1 1 d . . .
H23A H 0.2171 0.4523 0.7089 0.044 Uiso 1 1 calc R . .
C23 C 0.4342(3) 0.3322(3) 0.8475(2) 0.0263(9) Uani 1 1 d . . .
H2A H 0.5033 0.3452 0.8618 0.032 Uiso 1 1 calc R . .
C24 C 0.3380(3) 0.4652(3) 0.9882(2) 0.0245(8) Uani 1 1 d . . .
C25 C -0.0133(3) 0.3493(3) 0.8674(3) 0.0309(9) Uani 1 1 d . . .
C26 C -0.0261(3) 0.3604(4) 0.9520(3) 0.0415(12) Uani 1 1 d . . .
H26A H -0.0461 0.4230 0.9627 0.062 Uiso 1 1 calc R . .
H26B H 0.0383 0.3467 0.9807 0.062 Uiso 1 1 calc R . .
H26C H -0.0788 0.3188 0.9684 0.062 Uiso 1 1 calc R . .
N8 N 0.2217(3) 0.2100(3) 0.9583(3) 0.0493(11) Uani 1 1 d . . .
C27 C 0.1644(3) 0.1715(3) 0.9995(3) 0.0364(11) Uani 1 1 d . . .
C28 C 0.0967(7) 0.1318(6) 1.0440(5) 0.110(3) Uani 1 1 d . . .
H28A H 0.0912 0.1669 1.0919 0.165 Uiso 1 1 calc R . .
H28B H 0.1193 0.0701 1.0570 0.165 Uiso 1 1 calc R . .
H28C H 0.0303 0.1296 1.0157 0.165 Uiso 1 1 calc R . .
Cl Cl 0.21466(14) -0.12368(14) 1.01780(13) 0.0817(5) Uani 1 1 d . . .
O4 O 0.3020(4) -0.1814(4) 1.0277(3) 0.0895(16) Uani 1 1 d . . .
O5 O 0.2404(6) -0.0326(5) 1.0362(8) 0.205(5) Uani 1 1 d . . .
O6 O 0.1647(5) -0.1286(6) 0.9430(4) 0.138(3) Uani 1 1 d . . .
O7 O 0.1427(5) -0.1519(6) 1.0713(5) 0.145(3) Uani 1 1 d . . .
O1W O 0.2147(2) 0.1633(3) 0.3615(2) 0.0549(10) Uani 1 1 d . . .
H1W1 H 0.2830 0.1586 0.3502 0.082 Uiso 1 1 d . . .
H2W1 H 0.2259 0.2245 0.3899 0.082 Uiso 1 1 d . . .

loop_
_atom_site_aniso_label
_atom_site_aniso_U_11
_atom_site_aniso_U_22
_atom_site_aniso_U_33
_atom_site_aniso_U_23
_atom_site_aniso_U_13
_atom_site_aniso_U_12
Cu 0.0185(2) 0.0294(3) 0.0251(3) -0.0070(2) -0.00130(17) 0.00081(19)
Zn 0.0220(2) 0.0288(3) 0.0271(3) -0.0045(2) -0.00364(17) 0.00015(18)
S 0.0233(5) 0.0329(6) 0.0315(6) -0.0094(5) 0.0027(4) -0.0005(4)
O1 0.0194(13) 0.0335(16) 0.0264(15) -0.0086(13) -0.0003(10) 0.0040(11)
O2 0.0185(14) 0.0385(18) 0.0323(16) -0.0099(13) 0.0019(11) -0.0016(12)
O3 0.0234(16) 0.065(2) 0.0416(19) -0.0065(17) -0.0016(13) 0.0051(15)
N1 0.0268(18) 0.032(2) 0.0277(19) -0.0068(15) -0.0057(14) -0.0018(14)
N2 0.0245(18) 0.031(2) 0.038(2) -0.0033(17) -0.0030(14) 0.0002(15)
N3 0.033(2) 0.040(2) 0.032(2) -0.0030(17) -0.0008(15) -0.0044(16)
N4 0.0311(19) 0.030(2) 0.0292(19) -0.0026(16) -0.0033(14) 0.0000(15)
N5 0.0248(17) 0.0244(18) 0.0198(17) -0.0037(14) -0.0042(12) -0.0006(13)
N6 0.0227(17) 0.0286(19) 0.0262(18) -0.0101(15) -0.0044(13) -0.0021(14)
N7 0.023(2) 0.034(2) 0.029(2) -0.0097(16) -0.0006(15) -0.0025(16)
C1 0.024(2) 0.025(2) 0.023(2) -0.0012(17) 0.0000(15) 0.0005(16)
C2 0.024(2) 0.031(2) 0.027(2) -0.0068(18) 0.0003(15) 0.0003(16)
C3 0.025(2) 0.039(3) 0.036(2) -0.012(2) 0.0005(17) -0.0002(18)
C4 0.026(2) 0.043(3) 0.040(3) -0.012(2) 0.0043(18) -0.0002(19)
C5 0.030(3) 0.066(4) 0.064(4) -0.034(3) 0.006(2) 0.009(2)
C6 0.034(2) 0.038(3) 0.028(2) -0.012(2) 0.0043(17) 0.0004(19)
C7 0.024(2) 0.034(2) 0.029(2) -0.0065(18) -0.0011(16) 0.0006(17)
C8 0.033(2) 0.032(2) 0.028(2) -0.0091(19) -0.0019(17) -0.0005(18)
C9 0.035(2) 0.039(3) 0.032(2) -0.012(2) -0.0057(18) 0.0001(19)
C10 0.036(2) 0.039(3) 0.032(2) -0.009(2) -0.0109(18) -0.002(2)
C11 0.019(2) 0.040(3) 0.052(3) -0.005(2) -0.0036(18) -0.0042(18)
C12 0.031(2) 0.037(3) 0.038(3) -0.006(2) 0.0039(18) -0.0045(19)
C13 0.040(3) 0.047(3) 0.047(3) -0.009(2) 0.002(2) -0.012(2)
C14 0.073(4) 0.047(4) 0.059(4) 0.006(3) 0.003(3) -0.016(3)
C15 0.061(4) 0.051(4) 0.061(4) 0.018(3) -0.007(3) -0.004(3)
C16 0.050(3) 0.053(3) 0.040(3) 0.006(3) -0.007(2) -0.005(2)
C17 0.028(2) 0.036(3) 0.042(3) -0.003(2) -0.0084(18) 0.0056(18)
C18 0.036(2) 0.033(3) 0.031(2) -0.0026(19) -0.0036(18) 0.0034(19)
C19 0.057(3) 0.037(3) 0.039(3) 0.001(2) -0.014(2) 0.003(2)
C20 0.082(4) 0.033(3) 0.042(3) 0.005(2) -0.002(3) -0.003(3)
C21 0.054(3) 0.037(3) 0.044(3) 0.002(2) 0.001(2) -0.014(2)
C22 0.034(2) 0.037(3) 0.039(3) -0.007(2) 0.0018(19) -0.0074(19)
C23 0.0172(19) 0.030(2) 0.031(2) -0.0069(18) -0.0014(15) -0.0019(15)
C24 0.027(2) 0.024(2) 0.022(2) 0.0017(17) -0.0009(15) 0.0013(16)
C25 0.021(2) 0.031(2) 0.040(3) -0.007(2) 0.0033(17) 0.0002(17)
C26 0.028(2) 0.059(3) 0.038(3) -0.015(2) 0.0067(19) -0.004(2)
N8 0.050(3) 0.034(2) 0.063(3) 0.001(2) 0.003(2) 0.004(2)
C27 0.029(2) 0.043(3) 0.036(3) -0.007(2) -0.0062(18) -0.0006(19)
C28 0.131(8) 0.091(6) 0.114(7) 0.034(5) 0.067(6) -0.024(5)
Cl 0.0618(11) 0.0782(13) 0.1057(15) -0.0032(11) 0.0089(10) -0.0084(9)
O4 0.073(3) 0.083(4) 0.114(4) -0.018(3) 0.019(3) 0.015(3)
O5 0.128(6) 0.066(5) 0.417(17) -0.055(7) -0.011(8) -0.010(4)
O6 0.094(4) 0.218(9) 0.098(5) -0.006(5) -0.036(4) 0.002(5)
O7 0.103(5) 0.189(8) 0.147(7) 0.014(6) 0.058(5) -0.019(5)
O1W 0.0254(18) 0.063(3) 0.077(3) 0.023(2) 0.0055(17) -0.0065(16)

loop_
_atom_type_symbol
_atom_type_description
_atom_type_scat_dispersion_real
_atom_type_scat_dispersion_imag
_atom_type_scat_source
C C 0.0033 0.0016 'International Tables Vol C Tables 4.2.6.8 and 6.1.1.4'
H H 0.0000 0.0000 'International Tables Vol C Tables 4.2.6.8 and 6.1.1.4'
N N 0.0061 0.0033 'International Tables Vol C Tables 4.2.6.8 and 6.1.1.4'
O O 0.0106 0.0060 'International Tables Vol C Tables 4.2.6.8 and 6.1.1.4'
S S 0.1246 0.1234 'International Tables Vol C Tables 4.2.6.8 and 6.1.1.4'
Cl Cl 0.1484 0.1585 'International Tables Vol C Tables 4.2.6.8 and 6.1.1.4'
Cu Cu 0.3201 1.2651 'International Tables Vol C Tables 4.2.6.8 and 6.1.1.4'
Zn Zn 0.2839 1.4301 'International Tables Vol C Tables 4.2.6.8 and 6.1.1.4'

loop_
_geom_angle_atom_site_label_1
_geom_angle_atom_site_label_2
_geom_angle_atom_site_label_3
_geom_angle
_geom_angle_site_symmetry_1
_geom_angle_site_symmetry_3
_geom_angle_publ_flag
N5 Cu O2 169.54(13) . . ?
N5 Cu O1 92.48(12) . . ?
O2 Cu O1 79.72(11) . . ?
N5 Cu S 86.03(10) . . ?
O2 Cu S 100.11(9) . . ?
O1 Cu S 167.82(10) . . ?
N1 Zn O2 153.28(12) . . ?
N1 Zn N4 102.35(14) . . ?
O2 Zn N4 93.59(13) . . ?
N1 Zn N3 86.29(14) . . ?
O2 Zn N3 89.85(13) . . ?
N4 Zn N3 151.42(14) . . ?
N1 Zn O1 84.49(12) . . ?
O2 Zn O1 72.29(10) . . ?
N4 Zn O1 96.89(12) . . ?
N3 Zn O1 111.15(13) . . ?
N1 Zn N2 81.75(13) . . ?
O2 Zn N2 123.22(12) . . ?
N4 Zn N2 76.53(13) . . ?
N3 Zn N2 77.88(14) . . ?
O1 Zn N2 163.02(12) . . ?
C24 S Cu 94.33(14) . . ?
C1 O1 Cu 127.4(2) . . ?
C1 O1 Zn 130.4(2) . . ?
Cu O1 Zn 102.06(11) . . ?
C25 O2 Cu 140.9(3) . . ?
C25 O2 Zn 113.9(3) . . ?
Cu O2 Zn 104.93(12) . . ?
C8 N1 C9 117.1(4) . . ?
C8 N1 Zn 130.9(3) . . ?
C9 N1 Zn 111.9(3) . . ?
C17 N2 C10 109.6(4) . . ?
C17 N2 C11 114.0(3) . . ?
C10 N2 C11 112.6(4) . . ?
C17 N2 Zn 107.1(3) . . ?
C10 N2 Zn 103.9(2) . . ?
C11 N2 Zn 109.1(3) . . ?
C16 N3 C12 118.4(4) . . ?
C16 N3 Zn 122.7(3) . . ?
C12 N3 Zn 116.7(3) . . ?
C18 N4 C22 119.0(4) . . ?
C18 N4 Zn 116.8(3) . . ?
C22 N4 Zn 124.1(3) . . ?
C23 N5 N6 114.2(3) . . ?
C23 N5 Cu 124.6(3) . . ?
N6 N5 Cu 121.1(2) . . ?
C24 N6 N5 113.3(3) . . ?
C24 N7 H1N7 120(3) . . ?
C24 N7 H2N7 115(3) . . ?
H1N7 N7 H2N7 118(4) . . ?
O1 C1 C7 121.8(3) . . ?
O1 C1 C2 121.0(4) . . ?
C7 C1 C2 117.2(4) . . ?
C3 C2 C1 119.7(4) . . ?
C3 C2 C23 115.8(4) . . ?
C1 C2 C23 124.5(4) . . ?
C4 C3 C2 123.3(4) . . ?
C4 C3 H4A 118.4 . . ?
C2 C3 H4A 118.4 . . ?
C3 C4 C6 116.8(4) . . ?
C3 C4 C5 121.5(4) . . ?
C6 C4 C5 121.7(4) . . ?
C4 C5 H24A 109.5 . . ?
C4 C5 H24B 109.5 . . ?
H24A C5 H24B 109.5 . . ?
C4 C5 H24C 109.5 . . ?
H24A C5 H24C 109.5 . . ?
H24B C5 H24C 109.5 . . ?
C4 C6 C7 123.1(4) . . ?
C4 C6 H6A 118.5 . . ?
C7 C6 H6A 118.5 . . ?
C6 C7 C1 119.7(4) . . ?
C6 C7 C8 115.0(4) . . ?
C1 C7 C8 125.4(4) . . ?
N1 C8 C7 126.5(4) . . ?
N1 C8 H9A 116.7 . . ?
C7 C8 H9A 116.7 . . ?
N1 C9 C10 109.1(4) . . ?
N1 C9 H10A 109.9 . . ?
C10 C9 H10A 109.9 . . ?
N1 C9 H10B 109.9 . . ?
C10 C9 H10B 109.9 . . ?
H10A C9 H10B 108.3 . . ?
N2 C10 C9 112.1(4) . . ?
N2 C10 H11A 109.2 . . ?
C9 C10 H11A 109.2 . . ?
N2 C10 H11B 109.2 . . ?
C9 C10 H11B 109.2 . . ?
H11A C10 H11B 107.9 . . ?
N2 C11 C12 112.4(3) . . ?
N2 C11 H12A 109.1 . . ?
C12 C11 H12A 109.1 . . ?
N2 C11 H12B 109.1 . . ?
C12 C11 H12B 109.1 . . ?
H12A C11 H12B 107.9 . . ?
N3 C12 C13 121.9(5) . . ?
N3 C12 C11 116.2(4) . . ?
C13 C12 C11 121.9(4) . . ?
C12 C13 C14 119.4(5) . . ?
C12 C13 H14A 120.3 . . ?
C14 C13 H14A 120.3 . . ?
C13 C14 C15 119.3(5) . . ?
C13 C14 H15A 120.3 . . ?
C15 C14 H15A 120.3 . . ?
C16 C15 C14 117.7(5) . . ?
C16 C15 H16A 121.1 . . ?
C14 C15 H16A 121.1 . . ?
N3 C16 C15 123.3(5) . . ?
N3 C16 H17A 118.3 . . ?
C15 C16 H17A 118.3 . . ?
N2 C17 C18 110.1(3) . . ?
N2 C17 H18A 109.6 . . ?
C18 C17 H18A 109.6 . . ?
N2 C17 H18B 109.6 . . ?
C18 C17 H18B 109.6 . . ?
H18A C17 H18B 108.1 . . ?
N4 C18 C19 121.5(4) . . ?
N4 C18 C17 117.0(4) . . ?
C19 C18 C17 121.4(4) . . ?
C18 C19 C20 118.7(5) . . ?
C18 C19 H20A 120.6 . . ?
C20 C19 H20A 120.6 . . ?
C21 C20 C19 119.7(5) . . ?
C21 C20 H21A 120.2 . . ?
C19 C20 H21A 120.2 . . ?
C20 C21 C22 118.2(5) . . ?
C20 C21 H22A 120.9 . . ?
C22 C21 H22A 120.9 . . ?
N4 C22 C21 122.8(5) . . ?
N4 C22 H23A 118.6 . . ?
C21 C22 H23A 118.6 . . ?
N5 C23 C2 127.1(4) . . ?
N5 C23 H2A 116.5 . . ?
C2 C23 H2A 116.5 . . ?
N6 C24 N7 117.0(4) . . ?
N6 C24 S 125.1(3) . . ?
N7 C24 S 117.9(3) . . ?
O3 C25 O2 120.3(4) . . ?
O3 C25 C26 120.7(4) . . ?
O2 C25 C26 119.0(4) . . ?
C25 C26 H26A 109.5 . . ?
C25 C26 H26B 109.5 . . ?
H26A C26 H26B 109.5 . . ?
C25 C26 H26C 109.5 . . ?
H26A C26 H26C 109.5 . . ?
H26B C26 H26C 109.5 . . ?
N8 C27 C28 176.9(7) . . ?
C27 C28 H28A 109.5 . . ?
C27 C28 H28B 109.5 . . ?
H28A C28 H28B 109.5 . . ?
C27 C28 H28C 109.5 . . ?
H28A C28 H28C 109.5 . . ?
H28B C28 H28C 109.5 . . ?
O5 Cl O6 110.3(6) . . ?
O5 Cl O7 107.0(6) . . ?
O6 Cl O7 106.4(5) . . ?
O5 Cl O4 110.8(4) . . ?
O6 Cl O4 114.1(4) . . ?
O7 Cl O4 107.9(4) . . ?
H1W1 O1W H2W1 92.9 . . ?

loop_
_geom_bond_atom_site_label_1
_geom_bond_atom_site_label_2
_geom_bond_distance
_geom_bond_site_symmetry_2
_geom_bond_publ_flag
Cu N5 1.941(3) . ?
Cu O2 1.962(3) . ?
Cu O1 1.970(3) . ?
Cu S 2.2516(11) . ?
Zn N1 2.084(4) . ?
Zn O2 2.101(3) . ?
Zn N4 2.111(4) . ?
Zn N3 2.150(4) . ?
Zn O1 2.171(3) . ?
Zn N2 2.245(3) . ?
S C24 1.741(4) . ?
O1 C1 1.334(5) . ?
O2 C25 1.305(5) . ?
O3 C25 1.227(5) . ?
N1 C8 1.274(5) . ?
N1 C9 1.480(5) . ?
N2 C17 1.469(6) . ?
N2 C10 1.481(6) . ?
N2 C11 1.483(6) . ?
N3 C16 1.346(6) . ?
N3 C12 1.347(6) . ?
N4 C18 1.336(5) . ?
N4 C22 1.339(6) . ?
N5 C23 1.297(5) . ?
N5 N6 1.390(4) . ?
N6 C24 1.314(5) . ?
N7 C24 1.340(5) . ?
N7 H1N7 0.91(5) . ?
N7 H2N7 0.75(5) . ?
C1 C7 1.419(6) . ?
C1 C2 1.428(5) . ?
C2 C3 1.399(6) . ?
C2 C23 1.433(6) . ?
C3 C4 1.380(6) . ?
C3 H4A 0.9500 . ?
C4 C6 1.381(6) . ?
C4 C5 1.511(6) . ?
C5 H24A 0.9800 . ?
C5 H24B 0.9800 . ?
C5 H24C 0.9800 . ?
C6 C7 1.408(6) . ?
C6 H6A 0.9500 . ?
C7 C8 1.445(6) . ?
C8 H9A 0.9500 . ?
C9 C10 1.513(6) . ?
C9 H10A 0.9900 . ?
C9 H10B 0.9900 . ?
C10 H11A 0.9900 . ?
C10 H11B 0.9900 . ?
C11 C12 1.512(7) . ?
C11 H12A 0.9900 . ?
C11 H12B 0.9900 . ?
C12 C13 1.378(7) . ?
C13 C14 1.385(8) . ?
C13 H14A 0.9500 . ?
C14 C15 1.394(8) . ?
C14 H15A 0.9500 . ?
C15 C16 1.379(8) . ?
C15 H16A 0.9500 . ?
C16 H17A 0.9500 . ?
C17 C18 1.501(6) . ?
C17 H18A 0.9900 . ?
C17 H18B 0.9900 . ?
C18 C19 1.377(7) . ?
C19 C20 1.391(8) . ?
C19 H20A 0.9500 . ?
C20 C21 1.369(8) . ?
C20 H21A 0.9500 . ?
C21 C22 1.371(7) . ?
C21 H22A 0.9500 . ?
C22 H23A 0.9500 . ?
C23 H2A 0.9500 . ?
C25 C26 1.487(6) . ?
C26 H26A 0.9800 . ?
C26 H26B 0.9800 . ?
C26 H26C 0.9800 . ?
N8 C27 1.205(6) . ?
C27 C28 1.342(8) . ?
C28 H28A 0.9800 . ?
C28 H28B 0.9800 . ?
C28 H28C 0.9800 . ?
Cl O5 1.417(7) . ?
Cl O6 1.418(6) . ?
Cl O7 1.420(6) . ?
Cl O4 1.434(5) . ?
O1W H1W1 0.9328 . ?
O1W H2W1 1.0327 . ?
